data_1576303
loop_
_publ_author_name
'Jakubowski, Rafa\/l'
'Ogunmola, Kehinde'
'Hietsoi, Oleksandr'
'Friedli, Andrienne C.'
'Shaughnessy, Kevin H.'
'Kaszy\'nski, Piotr'

_publ_section_title
;
 Raising the HOMO level of the [closo-B10H10]2&#x2212; anion: apical alkyl
 derivatives for modern materials
;
_journal_name_full 'Chemical Science'
_journal_paper_doi 10.1039/D5SC08516K
_journal_year 2025
_chemical_formula_moiety '2(C24 H20 P), C8 H26 B10'
_chemical_formula_sum 'C56 H66 B10 P2'
_chemical_formula_weight 909.12
_space_group_crystal_system triclinic
_space_group_IT_number 2
_space_group_name_Hall '-P 1'
_space_group_name_H-M_alt 'P -1'
_atom_sites_solution_hydrogens geom
_atom_sites_solution_primary dual
_audit_creation_date 2024-05-17
_audit_creation_method
;
Olex2 1.3-ac4
(compiled 2020.03.28 svn.rd84adfe8 for Rigaku Oxford Diffraction, GUI svn.r6032)
;
_audit_update_record
;
2024-06-14 deposited with the CCDC.	2025-11-18 downloaded from the CCDC.
;
_cell_angle_alpha 92.6460(10)
_cell_angle_beta 92.8540(10)
_cell_angle_gamma 101.7570(10)
_cell_formula_units_Z 2
_cell_length_a 10.61970(10)
_cell_length_b 11.52740(10)
_cell_length_c 21.5302(3)
_cell_measurement_reflns_used 19998
_cell_measurement_temperature 99.9(8)
_cell_measurement_theta_max 76.4700
_cell_measurement_theta_min 3.9060
_cell_volume 2572.90(5)
_computing_cell_refinement 'CrysAlisPro 1.171.41.123a (Rigaku OD, 2022)'
_computing_data_collection 'CrysAlisPro 1.171.41.123a (Rigaku OD, 2022)'
_computing_data_reduction 'CrysAlisPro 1.171.41.123a (Rigaku OD, 2022)'
_computing_molecular_graphics 'Olex2 1.3-ac4 (Dolomanov et al., 2009)'
_computing_publication_material 'Olex2 1.3-ac4 (Dolomanov et al., 2009)'
_computing_structure_refinement 'SHELXL 2018/1 (Sheldrick, 2015)'
_computing_structure_solution 'SHELXT  (Sheldrick, 2015)'
_diffrn_ambient_environment N~2~
_diffrn_ambient_temperature 99.9(8)
_diffrn_detector 'Hybrid Pixel Array Detector'
_diffrn_detector_area_resol_mean 5.8140
_diffrn_detector_type 'Pilatus 200K'
_diffrn_measured_fraction_theta_full 0.999
_diffrn_measured_fraction_theta_max 0.963
_diffrn_measurement_details
;
List of Runs (angles in degrees, time in seconds):

  # Type    Start    End  Width  t~exp~   \w     \q     \k     \f   Frames
#--------------------------------------------------------------------------
  1  \w    -95.00 -70.00   0.50    1.00    --  -38.50 -57.00 -30.00   50
  2  \w    -53.00 -28.00   0.50    1.00    --  -38.50 -57.00 -60.00   50
  3  \w    -90.00 -65.00   0.50    1.00    --  -38.50 -57.00 -60.00   50
  4  \w    -69.00 -33.00   0.50    1.00    --  -38.50 -57.00 -30.00   72
  5  \w    -48.00  20.00   0.50    1.00    --  -38.50  57.00-180.00  136
  6  \w    -49.00  23.00   0.50    1.00    --  -38.50  57.00 120.00  144
  7  \w    -37.00  26.00   0.50    1.00    --  -38.50  38.00 -90.00  126
  8  \w   -105.00 -50.00   0.50    1.00    --  -38.50 -19.00   0.00  110
  9  \w     53.00 111.00   0.50    1.00    --   50.96-150.00  54.00  116
 10  \w     76.00 102.00   0.50    1.00    --   50.96  38.00  90.00   52
 11  \w     44.00 112.00   0.50    5.00    --  103.48 -61.00 -60.00  136
 12  \w     47.00 105.00   0.50    5.00    --  103.48 -94.00-150.00  116
 13  \w    140.00 168.00   0.50    5.00    --  103.48  30.00   0.00   56
 14  \w    105.00 155.00   0.50    5.00    --  103.48  30.00 -30.00  100
 15  \w     42.00 101.00   0.50    5.00    --  103.48 -15.00   0.00  118
 16  \w     75.00 106.00   0.50    5.00    --  103.48 -94.00  90.00   62
 17  \w    110.00 136.00   0.50    5.00    --  103.48  45.00   0.00   52
 18  \w     43.00  77.00   0.50    5.00    --  103.48 -45.00-180.00   68
 19  \w    106.00 169.00   0.50    5.00    --  103.48  30.00  30.00  126
 20  \w     43.00  69.00   0.50    5.00    --  103.48 -94.00  90.00   52
 21  \w     55.00 123.00   0.50    5.00    --  103.48 -77.00  90.00  136
 22  \w     39.00  66.00   0.50    5.00    --  103.48 -94.00 -30.00   54
 23  \w     75.00 106.00   0.50    5.00    --  103.48 -94.00 -30.00   62
 24  \w     43.00  96.00   0.50    5.00    --  103.48 -45.00  30.00  106
 25  \w     80.00 105.00   0.50    5.00    --  103.48 -94.00 -60.00   50
 26  \w    109.00 136.00   0.50    5.00    --  103.48  30.00   0.00   54
 27  \w     43.00  82.00   0.50    5.00    --  103.48 -45.00  90.00   78
 28  \w     43.00  97.00   0.50    5.00    --  103.48 -45.00 120.00  108
 29  \w     54.00  99.00   0.50    5.00    --  103.48 -45.00-150.00   90
 30  \w     66.00 102.00   0.50    5.00    --  103.48 -94.00  30.00   72
 31  \w     51.00  99.00   0.50    5.00    --  103.48 -45.00 -30.00   96
 32  \w    107.00 166.00   0.50    5.00    --  103.48  77.00  30.00  118
 33  \w    106.00 168.00   0.50    5.00    --  103.48  15.00 -60.00  124
 34  \w     58.00 117.00   0.50    5.00    --  103.48 -77.00-150.00  118
;
_diffrn_measurement_device 'four-circle diffractometer'
_diffrn_measurement_device_type 'SuperNova, Dual, Cu at home/near, Pilatus 200K'
_diffrn_measurement_method '\w scans'
_diffrn_orient_matrix_type 'CrysAlisPro convention (1999,Acta A55,543-557)'
_diffrn_orient_matrix_UB_11 -0.0128346000
_diffrn_orient_matrix_UB_12 -0.1304073000
_diffrn_orient_matrix_UB_13 0.0163999000
_diffrn_orient_matrix_UB_21 0.0273431000
_diffrn_orient_matrix_UB_22 0.0399239000
_diffrn_orient_matrix_UB_23 0.0694914000
_diffrn_orient_matrix_UB_31 -0.1453418000
_diffrn_orient_matrix_UB_32 -0.0098175000
_diffrn_orient_matrix_UB_33 0.0071887000
_diffrn_radiation_monochromator mirror
_diffrn_radiation_probe x-ray
_diffrn_radiation_type 'Cu K\a'
_diffrn_radiation_wavelength 1.54184
_diffrn_reflns_av_R_equivalents 0.0208
_diffrn_reflns_av_unetI/netI 0.0234
_diffrn_reflns_Laue_measured_fraction_full 0.999
_diffrn_reflns_Laue_measured_fraction_max 0.963
_diffrn_reflns_limit_h_max 7
_diffrn_reflns_limit_h_min -13
_diffrn_reflns_limit_k_max 14
_diffrn_reflns_limit_k_min -12
_diffrn_reflns_limit_l_max 27
_diffrn_reflns_limit_l_min -26
_diffrn_reflns_number 27494
_diffrn_reflns_point_group_measured_fraction_full 0.999
_diffrn_reflns_point_group_measured_fraction_max 0.963
_diffrn_reflns_theta_full 67.684
_diffrn_reflns_theta_max 76.723
_diffrn_reflns_theta_min 3.923
_diffrn_source 'micro-focus sealed X-ray tube'
_diffrn_source_type 'SuperNova (Cu) X-ray Source'
_exptl_absorpt_coefficient_mu 1.030
_exptl_absorpt_correction_T_max 1.000
_exptl_absorpt_correction_T_min 0.685
_exptl_absorpt_correction_type gaussian
_exptl_absorpt_process_details
;
CrysAlisPro 1.171.41.123a (Rigaku Oxford Diffraction, 2022)
Numerical absorption correction based on gaussian integration over
a multifaceted crystal model
Empirical absorption correction using spherical harmonics,
implemented in SCALE3 ABSPACK scaling algorithm.
;
_exptl_crystal_colour yellow
_exptl_crystal_colour_primary yellow
_exptl_crystal_density_diffrn 1.173
_exptl_crystal_description plate
_exptl_crystal_F_000 964
_exptl_crystal_preparation 'isolated from MeOH'
_exptl_crystal_recrystallization_method 'isolated from MeOH'
_exptl_crystal_size_max 0.208
_exptl_crystal_size_mid 0.135
_exptl_crystal_size_min 0.062
_refine_diff_density_max 0.863
_refine_diff_density_min -0.372
_refine_diff_density_rms 0.048
_refine_ls_extinction_method none
_refine_ls_goodness_of_fit_ref 1.046
_refine_ls_hydrogen_treatment constr
_refine_ls_matrix_type full
_refine_ls_number_parameters 643
_refine_ls_number_reflns 10475
_refine_ls_number_restraints 91
_refine_ls_restrained_S_all 1.042
_refine_ls_R_factor_all 0.0442
_refine_ls_R_factor_gt 0.0419
_refine_ls_shift/su_max 0.001
_refine_ls_shift/su_mean 0.000
_refine_ls_structure_factor_coef Fsqd
_refine_ls_weighting_details 'w=1/[\s^2^(Fo^2^)+(0.0686P)^2^+1.0684P] where P=(Fo^2^+2Fc^2^)/3'
_refine_ls_weighting_scheme calc
_refine_ls_wR_factor_gt 0.1177
_refine_ls_wR_factor_ref 0.1198
_reflns_Friedel_coverage 0.000
_reflns_number_gt 9753
_reflns_number_total 10475
_reflns_threshold_expression 'I > 2\s(I)'
_cod_data_source_file d5sc08516k2.cif
_cod_data_source_block rj_007_auto
_cod_database_code 1576303
_shelx_shelxl_version_number 2018/1
_chemical_oxdiff_formula C56H66B10P2
_shelx_space_group_comment
;
The symmetry employed for this shelxl refinement is uniquely defined
by the following loop, which should always be used as a source of
symmetry information in preference to the above space-group names.
They are only intended as comments.
;
_shelx_estimated_absorpt_t_max 0.939
_shelx_estimated_absorpt_t_min 0.814
_reflns_odcompleteness_completeness 99.96
_reflns_odcompleteness_iscentric 1
_reflns_odcompleteness_theta 66.97
_olex2_refinement_description
;
1. Fixed Uiso
 At 1.2 times of:
  All B(H) groups, All C(H) groups, All C(H,H) groups
 At 1.5 times of:
  All C(H,H,H) groups
2. Restrained distances
 C51-C52 \\sim C51-C52A
 with sigma of 0.02
 C52-C53 \\sim C52A-C53A
 with sigma of 0.02
 C53-C54 \\sim C53A-C54A
 with sigma of 0.02
 C53-C55 \\sim C53A-C55
 with sigma of 0.04
 C54-C55 \\sim C54A-C55
 with sigma of 0.02
 C51-C53 \\sim C51-C53A
 with sigma of 0.04
 C52-C54 \\sim C52A-C54A
 with sigma of 0.04
3. Uiso/Uaniso restraints and constraints
C52 \\sim C53 \\sim C54 \\sim C52A \\sim C53A \\sim C54A: within 2A with sigma
of 0.04 and sigma for terminal atoms of 0.08 within 2A
4. Rigid body (RIGU) restrains
 C52, C53, C54, C52A, C53A, C54A
 with sigma for 1-2 distances of 0.004 and sigma for 1-3 distances of 0.004
5. Others
 Sof(H55A)=Sof(C52A)=Sof(H52A)=Sof(C53A)=Sof(H53A)=Sof(C54A)=Sof(H54A)=1-FVAR(1)
 Sof(C52)=Sof(H52)=Sof(C53)=Sof(H53)=Sof(C54)=Sof(H54)=Sof(H55)=FVAR(1)
6.a Secondary CH2 refined with riding coordinates:
 C1(H1A,H1B), C2(H2A,H2B), C3(H3A,H3B), C5(H5A,H5B), C6(H6A,H6B), C7(H7A,H7B)
6.b Aromatic/amide H refined with riding coordinates:
 C10(H10), C11(H11), C12(H12), C13(H13), C14(H14), C16(H16), C17(H17),
 C18(H18), C19(H19), C20(H20), C22(H22), C23(H23), C24(H24), C25(H25), C26(H26),
  C28(H28), C29(H29), C30(H30), C31(H31), C32(H32), C34(H34), C35(H35),
 C36(H36), C37(H37), C38(H38), C40(H40), C41(H41), C42(H42), C43(H43), C44(H44),
  C46(H46), C47(H47), C48(H48), C49(H49), C50(H50), C52(H52), C53(H53),
 C54(H54), C55(H55), C55(H55A), C56(H56), C52A(H52A), C53A(H53A), C54A(H54A)
6.c Idealised Me refined as rotating group:
 C4(H4A,H4B,H4C), C8(H8A,H8B,H8C)
6.d Boron cage BH refined with riding coordinates:
 B2(H2), B3(H3), B4(H4), B5(H5), B6(H6), B7(H7), B8(H8), B9(H9)
;
_olex2_submission_original_sample_id RMJ-33
_olex2_submission_special_instructions 'No special instructions were received'
_oxdiff_exptl_absorpt_empirical_details
;
Empirical correction (ABSPACK) includes:
- Absorption correction using spherical harmonics
- Frame scaling
;
_oxdiff_exptl_absorpt_empirical_full_max 1.125
_oxdiff_exptl_absorpt_empirical_full_min 0.884

loop_
_space_group_symop_operation_xyz
'x, y, z'
'-x, -y, -z'

loop_
_atom_site_label
_atom_site_type_symbol
_atom_site_fract_x
_atom_site_fract_y
_atom_site_fract_z
_atom_site_U_iso_or_equiv
_atom_site_adp_type
_atom_site_occupancy
_atom_site_site_symmetry_order
_atom_site_calc_flag
_atom_site_refinement_flags_posn
_atom_site_refinement_flags_adp
_atom_site_refinement_flags_occupancy
_atom_site_disorder_assembly
_atom_site_disorder_group
P1 P 0.61853(3) 0.77814(3) 0.49160(2) 0.01737(9) Uani 1 1 d . . . . .
C9 C 0.70373(12) 0.65909(11) 0.48565(6) 0.0200(3) Uani 1 1 d . . . . .
C10 C 0.67787(14) 0.57333(12) 0.43620(6) 0.0249(3) Uani 1 1 d . . . . .
H10 H 0.615946 0.578269 0.403565 0.030 Uiso 1 1 calc R U . . .
C11 C 0.74362(15) 0.48059(13) 0.43518(7) 0.0304(3) Uani 1 1 d . . . . .
H11 H 0.728775 0.423536 0.400927 0.037 Uiso 1 1 calc R U . . .
C12 C 0.83042(14) 0.47096(13) 0.48368(8) 0.0296(3) Uani 1 1 d . . . . .
H12 H 0.871390 0.404991 0.483673 0.036 Uiso 1 1 calc R U . . .
C13 C 0.85817(13) 0.55709(13) 0.53246(7) 0.0271(3) Uani 1 1 d . . . . .
H13 H 0.918748 0.550499 0.565418 0.033 Uiso 1 1 calc R U . . .
C14 C 0.79736(12) 0.65267(12) 0.53298(6) 0.0223(3) Uani 1 1 d . . . . .
H14 H 0.818984 0.713612 0.565254 0.027 Uiso 1 1 calc R U . . .
C15 C 0.52877(12) 0.76796(11) 0.56045(6) 0.0193(2) Uani 1 1 d . . . . .
C16 C 0.56612(14) 0.71107(16) 0.61154(7) 0.0310(3) Uani 1 1 d . . . . .
H16 H 0.638368 0.674351 0.609986 0.037 Uiso 1 1 calc R U . . .
C17 C 0.49773(16) 0.70796(18) 0.66485(7) 0.0394(4) Uani 1 1 d . . . . .
H17 H 0.522825 0.668456 0.699700 0.047 Uiso 1 1 calc R U . . .
C18 C 0.39262(14) 0.76241(15) 0.66752(7) 0.0303(3) Uani 1 1 d . . . . .
H18 H 0.346543 0.760754 0.704284 0.036 Uiso 1 1 calc R U . . .
C19 C 0.35519(13) 0.81888(12) 0.61675(7) 0.0259(3) Uani 1 1 d . . . . .
H19 H 0.283143 0.855812 0.618595 0.031 Uiso 1 1 calc R U . . .
C20 C 0.42248(13) 0.82192(12) 0.56297(7) 0.0243(3) Uani 1 1 d . . . . .
H20 H 0.396341 0.860546 0.528006 0.029 Uiso 1 1 calc R U . . .
C21 C 0.73331(12) 0.91637(11) 0.49560(6) 0.0208(3) Uani 1 1 d . . . . .
C22 C 0.74474(13) 0.99542(12) 0.54749(7) 0.0243(3) Uani 1 1 d . . . . .
H22 H 0.692585 0.976429 0.581679 0.029 Uiso 1 1 calc R U . . .
C23 C 0.83386(14) 1.10294(13) 0.54858(8) 0.0312(3) Uani 1 1 d . . . . .
H23 H 0.843153 1.157379 0.583825 0.037 Uiso 1 1 calc R U . . .
C24 C 0.90866(14) 1.13023(13) 0.49834(8) 0.0331(3) Uani 1 1 d . . . . .
H24 H 0.967374 1.204506 0.498986 0.040 Uiso 1 1 calc R U . . .
C25 C 0.89926(14) 1.05069(14) 0.44693(8) 0.0302(3) Uani 1 1 d . . . . .
H25 H 0.951773 1.070158 0.412918 0.036 Uiso 1 1 calc R U . . .
C26 C 0.81275(13) 0.94285(13) 0.44569(7) 0.0251(3) Uani 1 1 d . . . . .
H26 H 0.807158 0.887056 0.411268 0.030 Uiso 1 1 calc R U . . .
C27 C 0.50596(12) 0.76984(12) 0.42556(6) 0.0209(3) Uani 1 1 d . . . . .
C28 C 0.51366(13) 0.86176(13) 0.38511(7) 0.0248(3) Uani 1 1 d . . . . .
H28 H 0.580817 0.930325 0.391418 0.030 Uiso 1 1 calc R U . . .
C29 C 0.42234(15) 0.85252(14) 0.33542(7) 0.0310(3) Uani 1 1 d . . . . .
H29 H 0.426610 0.915398 0.308076 0.037 Uiso 1 1 calc R U . . .
C30 C 0.32538(15) 0.75198(15) 0.32575(7) 0.0317(3) Uani 1 1 d . . . . .
H30 H 0.264164 0.745657 0.291405 0.038 Uiso 1 1 calc R U . . .
C31 C 0.31711(14) 0.66007(14) 0.36610(7) 0.0298(3) Uani 1 1 d . . . . .
H31 H 0.250368 0.591283 0.359267 0.036 Uiso 1 1 calc R U . . .
C32 C 0.40629(13) 0.66902(13) 0.41621(7) 0.0257(3) Uani 1 1 d . . . . .
H32 H 0.399952 0.606992 0.444178 0.031 Uiso 1 1 calc R U . . .
P2 P 0.49978(3) 1.24389(3) 0.93465(2) 0.02137(9) Uani 1 1 d . . . . .
C33 C 0.51408(14) 1.11841(12) 0.88510(6) 0.0242(3) Uani 1 1 d . . . . .
C34 C 0.42165(15) 1.08158(14) 0.83559(7) 0.0302(3) Uani 1 1 d . . . . .
H34 H 0.354330 1.123354 0.828491 0.036 Uiso 1 1 calc R U . . .
C35 C 0.42907(16) 0.98362(14) 0.79695(7) 0.0344(3) Uani 1 1 d . . . . .
H35 H 0.365097 0.956304 0.764203 0.041 Uiso 1 1 calc R U . . .
C36 C 0.53064(17) 0.92569(14) 0.80645(8) 0.0349(3) Uani 1 1 d . . . . .
H36 H 0.536477 0.859583 0.779525 0.042 Uiso 1 1 calc R U . . .
C37 C 0.62332(16) 0.96323(14) 0.85465(8) 0.0328(3) Uani 1 1 d . . . . .
H37 H 0.692600 0.923340 0.860468 0.039 Uiso 1 1 calc R U . . .
C38 C 0.61497(14) 1.05942(13) 0.89459(7) 0.0278(3) Uani 1 1 d . . . . .
H38 H 0.677654 1.084679 0.928111 0.033 Uiso 1 1 calc R U . . .
C39 C 0.49567(14) 1.36686(12) 0.88729(6) 0.0252(3) Uani 1 1 d . . . . .
C40 C 0.40130(16) 1.43370(13) 0.89343(7) 0.0304(3) Uani 1 1 d . . . . .
H40 H 0.334631 1.411716 0.921075 0.037 Uiso 1 1 calc R U . . .
C41 C 0.4055(2) 1.53297(15) 0.85873(8) 0.0414(4) Uani 1 1 d . . . . .
H41 H 0.340334 1.578182 0.861660 0.050 Uiso 1 1 calc R U . . .
C42 C 0.5048(2) 1.56552(16) 0.81997(8) 0.0450(4) Uani 1 1 d . . . . .
H42 H 0.509793 1.635882 0.798106 0.054 Uiso 1 1 calc R U . . .
C43 C 0.59750(18) 1.49794(16) 0.81222(8) 0.0403(4) Uani 1 1 d . . . . .
H43 H 0.663770 1.520421 0.784429 0.048 Uiso 1 1 calc R U . . .
C44 C 0.59238(15) 1.39709(15) 0.84552(7) 0.0328(3) Uani 1 1 d . . . . .
H44 H 0.654064 1.348844 0.840015 0.039 Uiso 1 1 calc R U . . .
C45 C 0.63434(14) 1.28030(13) 0.99084(6) 0.0256(3) Uani 1 1 d . . . . .
C46 C 0.64206(15) 1.20219(14) 1.03839(7) 0.0300(3) Uani 1 1 d . . . . .
H46 H 0.576112 1.133438 1.040818 0.036 Uiso 1 1 calc R U . . .
C47 C 0.74640(16) 1.22581(15) 1.08182(7) 0.0345(3) Uani 1 1 d . . . . .
H47 H 0.752212 1.172909 1.113898 0.041 Uiso 1 1 calc R U . . .
C48 C 0.84198(16) 1.32641(17) 1.07842(8) 0.0380(4) Uani 1 1 d . . . . .
H48 H 0.913765 1.341768 1.107925 0.046 Uiso 1 1 calc R U . . .
C49 C 0.83365(16) 1.40505(17) 1.03214(8) 0.0387(4) Uani 1 1 d . . . . .
H49 H 0.898790 1.474704 1.030640 0.046 Uiso 1 1 calc R U . . .
C50 C 0.72977(15) 1.38202(14) 0.98781(7) 0.0315(3) Uani 1 1 d . . . . .
H50 H 0.724334 1.435302 0.955888 0.038 Uiso 1 1 calc R U . . .
C51 C 0.35688(14) 1.21044(13) 0.97691(7) 0.0262(3) Uani 1 1 d D . . . .
C52 C 0.2471(7) 1.1282(8) 0.9510(3) 0.0404(15) Uani 0.457(13) 1 d D U P A 1
H52 H 0.251281 1.084078 0.913123 0.048 Uiso 0.457(13) 1 calc R U P A 1
C53 C 0.1333(7) 1.1127(8) 0.9815(3) 0.052(2) Uani 0.457(13) 1 d D U P A 1
H53 H 0.059805 1.056342 0.964921 0.062 Uiso 0.457(13) 1 calc R U P A 1
C54 C 0.1265(8) 1.1795(8) 1.0364(4) 0.0451(17) Uani 0.457(13) 1 d D U P A 1
H54 H 0.048158 1.168796 1.056869 0.054 Uiso 0.457(13) 1 calc R U P A 1
C55 C 0.23348(17) 1.26176(16) 1.06138(7) 0.0364(4) Uani 1 1 d D . . . .
H55 H 0.231343 1.301700 1.100785 0.044 Uiso 0.457(13) 1 calc R U P A 1
H55A H 0.217063 1.319348 1.091206 0.044 Uiso 0.543(13) 1 calc R U P A 2
C56 C 0.34333(16) 1.28470(15) 1.02801(7) 0.0321(3) Uani 1 1 d . . . . .
H56 H 0.409896 1.351568 1.040075 0.039 Uiso 1 1 calc R U . . .
C1 C 1.09855(15) -0.04112(14) 0.23801(7) 0.0311(3) Uani 1 1 d . . . . .
H1A H 1.193248 -0.032592 0.238251 0.037 Uiso 1 1 calc R U . . .
H1B H 1.068681 -0.088013 0.273816 0.037 Uiso 1 1 calc R U . . .
C2 C 1.03890(17) -0.11157(15) 0.17823(8) 0.0373(4) Uani 1 1 d . . . . .
H2A H 1.064122 -0.063246 0.142296 0.045 Uiso 1 1 calc R U . . .
H2B H 0.943891 -0.125730 0.179087 0.045 Uiso 1 1 calc R U . . .
C3 C 1.07892(19) -0.23117(16) 0.16842(9) 0.0434(4) Uani 1 1 d . . . . .
H3A H 1.173391 -0.216400 0.164947 0.052 Uiso 1 1 calc R U . . .
H3B H 1.059010 -0.277091 0.205707 0.052 Uiso 1 1 calc R U . . .
C4 C 1.0146(3) -0.3056(2) 0.11170(13) 0.0703(7) Uani 1 1 d . . . . .
H4A H 1.037185 -0.262836 0.074192 0.105 Uiso 1 1 calc R U . . .
H4B H 0.920912 -0.321391 0.114657 0.105 Uiso 1 1 calc R U . . .
H4C H 1.043866 -0.380906 0.109393 0.105 Uiso 1 1 calc R U . . .
C5 C 0.98128(14) 0.52499(13) 0.29860(7) 0.0289(3) Uani 1 1 d . . . . .
H5A H 0.987808 0.536878 0.344573 0.035 Uiso 1 1 calc R U . . .
H5B H 1.052291 0.583408 0.282661 0.035 Uiso 1 1 calc R U . . .
C6 C 0.85523(15) 0.55373(14) 0.27500(7) 0.0314(3) Uani 1 1 d . . . . .
H6A H 0.783199 0.493475 0.288732 0.038 Uiso 1 1 calc R U . . .
H6B H 0.850527 0.548577 0.228883 0.038 Uiso 1 1 calc R U . . .
C7 C 0.83824(16) 0.67727(15) 0.29780(8) 0.0342(3) Uani 1 1 d . . . . .
H7A H 0.841927 0.681822 0.343904 0.041 Uiso 1 1 calc R U . . .
H7B H 0.911237 0.737214 0.284656 0.041 Uiso 1 1 calc R U . . .
C8 C 0.7133(2) 0.7085(2) 0.27388(9) 0.0521(5) Uani 1 1 d . . . . .
H8A H 0.707240 0.701694 0.228241 0.078 Uiso 1 1 calc R U . . .
H8B H 0.711685 0.790064 0.288233 0.078 Uiso 1 1 calc R U . . .
H8C H 0.640334 0.653903 0.289707 0.078 Uiso 1 1 calc R U . . .
B1 B 1.06738(16) 0.08812(14) 0.24855(7) 0.0255(3) Uani 1 1 d . . . . .
B2 B 0.99558(15) 0.17557(15) 0.20211(7) 0.0257(3) Uani 1 1 d . . . . .
H2 H 0.959822 0.139345 0.153845 0.031 Uiso 1 1 calc R U . . .
B3 B 0.93691(15) 0.13264(14) 0.27804(7) 0.0244(3) Uani 1 1 d . . . . .
H3 H 0.854345 0.062396 0.290747 0.029 Uiso 1 1 calc R U . . .
B4 B 1.10062(15) 0.18114(13) 0.31328(7) 0.0222(3) Uani 1 1 d . . . . .
H4 H 1.149702 0.149716 0.354586 0.027 Uiso 1 1 calc R U . . .
B5 B 1.15936(15) 0.22467(14) 0.23741(7) 0.0231(3) Uani 1 1 d . . . . .
H5 H 1.255330 0.228136 0.217408 0.028 Uiso 1 1 calc R U . . .
B6 B 1.06494(15) 0.33366(14) 0.21723(7) 0.0240(3) Uani 1 1 d . . . . .
H6 H 1.091572 0.391946 0.177719 0.029 Uiso 1 1 calc R U . . .
B7 B 0.90740(15) 0.26889(15) 0.24540(7) 0.0240(3) Uani 1 1 d . . . . .
H7 H 0.807827 0.275332 0.228349 0.029 Uiso 1 1 calc R U . . .
B8 B 0.98130(14) 0.27190(14) 0.32433(7) 0.0219(3) Uani 1 1 d . . . . .
H8 H 0.940769 0.280632 0.370956 0.026 Uiso 1 1 calc R U . . .
B9 B 1.13887(14) 0.33667(14) 0.29582(7) 0.0217(3) Uani 1 1 d . . . . .
H9 H 1.225368 0.397487 0.319570 0.026 Uiso 1 1 calc R U . . .
B10 B 1.00500(15) 0.39383(14) 0.28087(7) 0.0240(3) Uani 1 1 d . . . . .
C52A C 0.2721(5) 1.1009(4) 0.9675(3) 0.0292(10) Uani 0.543(13) 1 d D U P A 2
H52A H 0.285826 1.044974 0.936065 0.035 Uiso 0.543(13) 1 calc R U P A 2
C53A C 0.1674(4) 1.0740(4) 1.0041(3) 0.0372(12) Uani 0.543(13) 1 d D U P A 2
H53A H 0.108502 1.000052 0.997223 0.045 Uiso 0.543(13) 1 calc R U P A 2
C54A C 0.1485(6) 1.1544(5) 1.0507(3) 0.0378(12) Uani 0.543(13) 1 d D U P A 2
H54A H 0.076339 1.135404 1.075508 0.045 Uiso 0.543(13) 1 calc R U P A 2

loop_
_atom_site_aniso_label
_atom_site_aniso_U_11
_atom_site_aniso_U_22
_atom_site_aniso_U_33
_atom_site_aniso_U_23
_atom_site_aniso_U_13
_atom_site_aniso_U_12
P1 0.01667(16) 0.01704(16) 0.01802(16) 0.00227(11) 0.00162(11) 0.00216(11)
C9 0.0191(6) 0.0179(6) 0.0229(6) 0.0031(5) 0.0058(5) 0.0023(5)
C10 0.0263(7) 0.0230(7) 0.0242(7) 0.0004(5) 0.0030(5) 0.0020(5)
C11 0.0330(8) 0.0213(7) 0.0361(8) -0.0035(6) 0.0086(6) 0.0032(6)
C12 0.0250(7) 0.0211(7) 0.0446(9) 0.0043(6) 0.0099(6) 0.0066(5)
C13 0.0194(6) 0.0290(7) 0.0346(7) 0.0074(6) 0.0054(5) 0.0065(5)
C14 0.0174(6) 0.0249(7) 0.0246(6) 0.0014(5) 0.0041(5) 0.0033(5)
C15 0.0173(6) 0.0193(6) 0.0201(6) -0.0002(5) 0.0020(5) 0.0011(5)
C16 0.0221(7) 0.0516(9) 0.0229(7) 0.0060(6) 0.0015(5) 0.0152(6)
C17 0.0328(8) 0.0706(12) 0.0192(7) 0.0069(7) 0.0014(6) 0.0196(8)
C18 0.0238(7) 0.0425(9) 0.0222(7) -0.0070(6) 0.0050(5) 0.0026(6)
C19 0.0210(6) 0.0208(6) 0.0359(8) -0.0021(5) 0.0066(5) 0.0039(5)
C20 0.0232(6) 0.0203(6) 0.0307(7) 0.0056(5) 0.0044(5) 0.0060(5)
C21 0.0174(6) 0.0189(6) 0.0261(6) 0.0055(5) -0.0003(5) 0.0035(5)
C22 0.0208(6) 0.0206(6) 0.0314(7) 0.0014(5) -0.0002(5) 0.0045(5)
C23 0.0245(7) 0.0203(7) 0.0473(9) -0.0026(6) -0.0038(6) 0.0036(5)
C24 0.0204(7) 0.0204(7) 0.0577(10) 0.0111(6) -0.0014(6) 0.0010(5)
C25 0.0203(7) 0.0305(8) 0.0413(8) 0.0174(6) 0.0037(6) 0.0049(6)
C26 0.0201(6) 0.0272(7) 0.0285(7) 0.0084(5) 0.0016(5) 0.0045(5)
C27 0.0191(6) 0.0230(6) 0.0203(6) 0.0013(5) 0.0011(5) 0.0039(5)
C28 0.0236(7) 0.0251(7) 0.0256(7) 0.0044(5) 0.0014(5) 0.0037(5)
C29 0.0310(7) 0.0367(8) 0.0264(7) 0.0096(6) -0.0005(6) 0.0086(6)
C30 0.0281(7) 0.0428(9) 0.0235(7) 0.0011(6) -0.0047(6) 0.0075(6)
C31 0.0247(7) 0.0311(8) 0.0308(7) -0.0022(6) -0.0025(6) 0.0009(6)
C32 0.0235(7) 0.0243(7) 0.0276(7) 0.0039(5) 0.0004(5) 0.0010(5)
P2 0.02323(17) 0.02143(17) 0.01933(16) 0.00183(12) 0.00164(12) 0.00410(13)
C33 0.0278(7) 0.0225(6) 0.0219(6) 0.0022(5) 0.0034(5) 0.0035(5)
C34 0.0336(8) 0.0299(7) 0.0275(7) 0.0009(6) -0.0020(6) 0.0083(6)
C35 0.0424(9) 0.0308(8) 0.0281(7) -0.0027(6) -0.0062(6) 0.0061(7)
C36 0.0458(9) 0.0270(7) 0.0318(8) -0.0033(6) 0.0008(7) 0.0089(7)
C37 0.0369(8) 0.0296(8) 0.0341(8) 0.0010(6) 0.0027(6) 0.0122(6)
C38 0.0295(7) 0.0281(7) 0.0257(7) 0.0006(5) 0.0006(5) 0.0063(6)
C39 0.0289(7) 0.0216(6) 0.0236(7) 0.0031(5) -0.0011(5) 0.0017(5)
C40 0.0382(8) 0.0266(7) 0.0272(7) 0.0023(6) 0.0016(6) 0.0084(6)
C41 0.0610(11) 0.0317(8) 0.0359(9) 0.0058(7) 0.0028(8) 0.0195(8)
C42 0.0706(13) 0.0296(8) 0.0347(9) 0.0102(7) 0.0025(8) 0.0084(8)
C43 0.0460(10) 0.0399(9) 0.0311(8) 0.0103(7) 0.0063(7) -0.0029(7)
C44 0.0327(8) 0.0356(8) 0.0292(7) 0.0070(6) 0.0028(6) 0.0036(6)
C45 0.0259(7) 0.0285(7) 0.0226(6) -0.0022(5) -0.0007(5) 0.0073(5)
C46 0.0341(8) 0.0310(8) 0.0254(7) 0.0005(6) -0.0013(6) 0.0088(6)
C47 0.0385(8) 0.0409(9) 0.0263(7) -0.0003(6) -0.0032(6) 0.0149(7)
C48 0.0311(8) 0.0535(10) 0.0287(8) -0.0051(7) -0.0052(6) 0.0104(7)
C49 0.0302(8) 0.0462(10) 0.0345(8) -0.0041(7) 0.0002(6) -0.0026(7)
C50 0.0306(8) 0.0353(8) 0.0271(7) 0.0004(6) 0.0018(6) 0.0032(6)
C51 0.0269(7) 0.0283(7) 0.0241(7) 0.0041(5) 0.0042(5) 0.0061(5)
C52 0.039(3) 0.047(4) 0.031(3) 0.000(2) 0.009(2) -0.002(2)
C53 0.037(3) 0.067(4) 0.043(3) 0.002(3) 0.009(2) -0.009(3)
C54 0.032(3) 0.068(4) 0.037(3) 0.012(3) 0.012(2) 0.011(3)
C55 0.0412(9) 0.0476(10) 0.0256(7) 0.0050(7) 0.0079(6) 0.0187(7)
C56 0.0354(8) 0.0358(8) 0.0252(7) -0.0002(6) 0.0036(6) 0.0074(6)
C1 0.0330(8) 0.0279(7) 0.0318(8) 0.0009(6) 0.0035(6) 0.0045(6)
C2 0.0409(9) 0.0339(8) 0.0352(8) -0.0039(7) 0.0048(7) 0.0040(7)
C3 0.0496(10) 0.0320(9) 0.0466(10) -0.0055(7) 0.0163(8) 0.0022(7)
C4 0.0797(16) 0.0537(13) 0.0716(16) -0.0305(12) 0.0070(13) 0.0071(12)
C5 0.0275(7) 0.0274(7) 0.0318(7) 0.0054(6) 0.0007(6) 0.0051(6)
C6 0.0308(8) 0.0333(8) 0.0318(8) 0.0044(6) 0.0011(6) 0.0107(6)
C7 0.0368(8) 0.0369(8) 0.0318(8) 0.0043(6) 0.0051(6) 0.0131(7)
C8 0.0656(13) 0.0586(12) 0.0420(10) -0.0032(9) -0.0058(9) 0.0394(11)
B1 0.0271(8) 0.0244(8) 0.0235(7) 0.0000(6) 0.0019(6) 0.0023(6)
B2 0.0235(7) 0.0312(8) 0.0209(7) 0.0007(6) 0.0004(6) 0.0027(6)
B3 0.0238(7) 0.0257(8) 0.0215(7) 0.0017(6) 0.0011(6) -0.0003(6)
B4 0.0235(7) 0.0214(7) 0.0214(7) 0.0033(5) 0.0006(5) 0.0036(6)
B5 0.0220(7) 0.0260(7) 0.0218(7) 0.0031(6) 0.0024(5) 0.0052(6)
B6 0.0207(7) 0.0289(8) 0.0225(7) 0.0071(6) 0.0017(6) 0.0039(6)
B7 0.0206(7) 0.0306(8) 0.0204(7) 0.0047(6) 0.0008(5) 0.0037(6)
B8 0.0213(7) 0.0240(7) 0.0198(7) 0.0029(5) 0.0013(5) 0.0033(6)
B9 0.0203(7) 0.0226(7) 0.0220(7) 0.0038(5) 0.0006(5) 0.0034(5)
B10 0.0210(7) 0.0264(8) 0.0251(7) 0.0055(6) 0.0009(6) 0.0056(6)
C52A 0.0273(18) 0.0281(19) 0.032(2) 0.0022(15) 0.0052(15) 0.0051(13)
C53A 0.0263(17) 0.0395(19) 0.045(2) 0.0086(17) 0.0056(16) 0.0027(14)
C54A 0.030(2) 0.056(3) 0.032(2) 0.0109(19) 0.0100(17) 0.0148(17)

loop_
_atom_type_symbol
_atom_type_description
_atom_type_scat_dispersion_real
_atom_type_scat_dispersion_imag
_atom_type_scat_source
C C 0.0181 0.0091 'International Tables Vol C Tables 4.2.6.8 and 6.1.1.4'
H H 0.0000 0.0000 'International Tables Vol C Tables 4.2.6.8 and 6.1.1.4'
B B 0.0090 0.0039 'International Tables Vol C Tables 4.2.6.8 and 6.1.1.4'
P P 0.2955 0.4335 'International Tables Vol C Tables 4.2.6.8 and 6.1.1.4'

loop_
_exptl_crystal_face_index_h
_exptl_crystal_face_index_k
_exptl_crystal_face_index_l
_exptl_crystal_face_perp_dist
5 2 8 0.0937
-4 -2 -9 0.1017
6 -2 -8 0.0377
-6 2 8 0.0205
3 6 3 0.0917
-4 -4 -2 0.0804
6 -4 1 0.0615
1 -7 5 0.0588
1 7 -5 0.0649
-3 3 -12 0.1181
-6 2 -4 0.0892
5 -5 -5 0.0427
5 3 -9 0.0455
2 -5 10 0.0894
5 -1 10 0.0894
-5 5 4 0.0363
4 -7 -2 0.0450
-7 1 1 0.0606
-5 6 1 0.0494

loop_
_geom_angle_atom_site_label_1
_geom_angle_atom_site_label_2
_geom_angle_atom_site_label_3
_geom_angle
_geom_angle_site_symmetry_1
_geom_angle_site_symmetry_3
_geom_angle_publ_flag
C9 P1 C15 110.24(6) . . ?
C9 P1 C27 110.30(6) . . ?
C15 P1 C27 107.74(6) . . ?
C21 P1 C9 108.64(6) . . ?
C21 P1 C15 109.52(6) . . ?
C21 P1 C27 110.40(6) . . ?
C10 C9 P1 121.88(10) . . ?
C10 C9 C14 119.99(12) . . ?
C14 C9 P1 118.13(10) . . ?
C9 C10 H10 120.3 . . ?
C11 C10 C9 119.38(13) . . ?
C11 C10 H10 120.3 . . ?
C10 C11 H11 119.8 . . ?
C12 C11 C10 120.38(14) . . ?
C12 C11 H11 119.8 . . ?
C11 C12 H12 119.8 . . ?
C11 C12 C13 120.45(13) . . ?
C13 C12 H12 119.8 . . ?
C12 C13 H13 120.1 . . ?
C14 C13 C12 119.89(14) . . ?
C14 C13 H13 120.1 . . ?
C9 C14 H14 120.1 . . ?
C13 C14 C9 119.75(13) . . ?
C13 C14 H14 120.1 . . ?
C16 C15 P1 121.01(10) . . ?
C16 C15 C20 119.87(12) . . ?
C20 C15 P1 119.08(10) . . ?
C15 C16 H16 120.1 . . ?
C17 C16 C15 119.84(14) . . ?
C17 C16 H16 120.1 . . ?
C16 C17 H17 119.9 . . ?
C16 C17 C18 120.28(15) . . ?
C18 C17 H17 119.9 . . ?
C17 C18 H18 120.0 . . ?
C19 C18 C17 119.98(13) . . ?
C19 C18 H18 120.0 . . ?
C18 C19 H19 119.9 . . ?
C18 C19 C20 120.24(13) . . ?
C20 C19 H19 119.9 . . ?
C15 C20 H20 120.1 . . ?
C19 C20 C15 119.79(13) . . ?
C19 C20 H20 120.1 . . ?
C22 C21 P1 120.71(10) . . ?
C22 C21 C26 120.55(13) . . ?
C26 C21 P1 118.74(11) . . ?
C21 C22 H22 120.4 . . ?
C21 C22 C23 119.12(14) . . ?
C23 C22 H22 120.4 . . ?
C22 C23 H23 120.0 . . ?
C24 C23 C22 120.01(15) . . ?
C24 C23 H23 120.0 . . ?
C23 C24 H24 119.5 . . ?
C23 C24 C25 121.07(13) . . ?
C25 C24 H24 119.5 . . ?
C24 C25 H25 120.2 . . ?
C26 C25 C24 119.50(14) . . ?
C26 C25 H25 120.2 . . ?
C21 C26 H26 120.2 . . ?
C25 C26 C21 119.69(14) . . ?
C25 C26 H26 120.2 . . ?
C28 C27 P1 121.73(10) . . ?
C28 C27 C32 119.96(12) . . ?
C32 C27 P1 118.29(10) . . ?
C27 C28 H28 120.2 . . ?
C29 C28 C27 119.65(13) . . ?
C29 C28 H28 120.2 . . ?
C28 C29 H29 119.9 . . ?
C30 C29 C28 120.20(14) . . ?
C30 C29 H29 119.9 . . ?
C29 C30 H30 119.8 . . ?
C29 C30 C31 120.36(13) . . ?
C31 C30 H30 119.8 . . ?
C30 C31 H31 120.0 . . ?
C32 C31 C30 119.95(14) . . ?
C32 C31 H31 120.0 . . ?
C27 C32 H32 120.1 . . ?
C31 C32 C27 119.87(13) . . ?
C31 C32 H32 120.1 . . ?
C33 P2 C45 110.08(7) . . ?
C39 P2 C33 108.50(7) . . ?
C39 P2 C45 109.92(7) . . ?
C39 P2 C51 110.55(7) . . ?
C51 P2 C33 110.48(7) . . ?
C51 P2 C45 107.32(7) . . ?
C34 C33 P2 118.25(11) . . ?
C38 C33 P2 121.38(11) . . ?
C38 C33 C34 120.36(13) . . ?
C33 C34 H34 120.2 . . ?
C35 C34 C33 119.59(14) . . ?
C35 C34 H34 120.2 . . ?
C34 C35 H35 120.2 . . ?
C34 C35 C36 119.68(15) . . ?
C36 C35 H35 120.2 . . ?
C35 C36 H36 119.6 . . ?
C37 C36 C35 120.78(15) . . ?
C37 C36 H36 119.6 . . ?
C36 C37 H37 120.0 . . ?
C36 C37 C38 119.98(15) . . ?
C38 C37 H37 120.0 . . ?
C33 C38 H38 120.2 . . ?
C37 C38 C33 119.56(14) . . ?
C37 C38 H38 120.2 . . ?
C40 C39 P2 120.79(11) . . ?
C40 C39 C44 120.62(14) . . ?
C44 C39 P2 118.55(11) . . ?
C39 C40 H40 120.3 . . ?
C41 C40 C39 119.34(15) . . ?
C41 C40 H40 120.3 . . ?
C40 C41 H41 120.2 . . ?
C42 C41 C40 119.63(17) . . ?
C42 C41 H41 120.2 . . ?
C41 C42 H42 119.2 . . ?
C41 C42 C43 121.52(16) . . ?
C43 C42 H42 119.2 . . ?
C42 C43 H43 120.4 . . ?
C42 C43 C44 119.23(16) . . ?
C44 C43 H43 120.4 . . ?
C39 C44 H44 120.2 . . ?
C43 C44 C39 119.54(15) . . ?
C43 C44 H44 120.2 . . ?
C46 C45 P2 118.07(11) . . ?
C50 C45 P2 121.73(11) . . ?
C50 C45 C46 120.20(14) . . ?
C45 C46 H46 120.1 . . ?
C47 C46 C45 119.75(15) . . ?
C47 C46 H46 120.1 . . ?
C46 C47 H47 120.0 . . ?
C48 C47 C46 120.02(15) . . ?
C48 C47 H47 120.0 . . ?
C47 C48 H48 119.8 . . ?
C47 C48 C49 120.45(15) . . ?
C49 C48 H48 119.8 . . ?
C48 C49 H49 119.9 . . ?
C48 C49 C50 120.19(16) . . ?
C50 C49 H49 119.9 . . ?
C45 C50 C49 119.38(15) . . ?
C45 C50 H50 120.3 . . ?
C49 C50 H50 120.3 . . ?
C52 C51 P2 120.4(3) . . ?
C56 C51 P2 119.13(12) . . ?
C56 C51 C52 118.8(3) . . ?
C52A C51 P2 120.9(2) . . ?
C52A C51 C56 118.8(2) . . ?
C51 C52 H52 120.3 . . ?
C53 C52 C51 119.5(5) . . ?
C53 C52 H52 120.3 . . ?
C52 C53 H53 119.9 . . ?
C52 C53 C54 120.1(5) . . ?
C54 C53 H53 119.9 . . ?
C53 C54 H54 119.7 . . ?
C55 C54 C53 120.6(6) . . ?
C55 C54 H54 119.7 . . ?
C54 C55 H55 120.5 . . ?
C56 C55 C54 119.1(3) . . ?
C56 C55 H55 120.5 . . ?
C56 C55 H55A 120.4 . . ?
C54A C55 H55A 120.4 . . ?
C54A C55 C56 119.2(3) . . ?
C51 C56 H56 119.7 . . ?
C55 C56 C51 120.53(15) . . ?
C55 C56 H56 119.7 . . ?
H1A C1 H1B 107.4 . . ?
C2 C1 H1A 108.3 . . ?
C2 C1 H1B 108.3 . . ?
C2 C1 B1 116.04(13) . . ?
B1 C1 H1A 108.3 . . ?
B1 C1 H1B 108.3 . . ?
C1 C2 H2A 108.8 . . ?
C1 C2 H2B 108.8 . . ?
C1 C2 C3 113.85(15) . . ?
H2A C2 H2B 107.7 . . ?
C3 C2 H2A 108.8 . . ?
C3 C2 H2B 108.8 . . ?
C2 C3 H3A 108.6 . . ?
C2 C3 H3B 108.6 . . ?
H3A C3 H3B 107.6 . . ?
C4 C3 C2 114.69(19) . . ?
C4 C3 H3A 108.6 . . ?
C4 C3 H3B 108.6 . . ?
C3 C4 H4A 109.5 . . ?
C3 C4 H4B 109.5 . . ?
C3 C4 H4C 109.5 . . ?
H4A C4 H4B 109.5 . . ?
H4A C4 H4C 109.5 . . ?
H4B C4 H4C 109.5 . . ?
H5A C5 H5B 107.2 . . ?
C6 C5 H5A 108.0 . . ?
C6 C5 H5B 108.0 . . ?
C6 C5 B10 117.35(13) . . ?
B10 C5 H5A 108.0 . . ?
B10 C5 H5B 108.0 . . ?
C5 C6 H6A 108.9 . . ?
C5 C6 H6B 108.9 . . ?
C5 C6 C7 113.33(13) . . ?
H6A C6 H6B 107.7 . . ?
C7 C6 H6A 108.9 . . ?
C7 C6 H6B 108.9 . . ?
C6 C7 H7A 108.7 . . ?
C6 C7 H7B 108.7 . . ?
H7A C7 H7B 107.6 . . ?
C8 C7 C6 114.15(15) . . ?
C8 C7 H7A 108.7 . . ?
C8 C7 H7B 108.7 . . ?
C7 C8 H8A 109.5 . . ?
C7 C8 H8B 109.5 . . ?
C7 C8 H8C 109.5 . . ?
H8A C8 H8B 109.5 . . ?
H8A C8 H8C 109.5 . . ?
H8B C8 H8C 109.5 . . ?
C1 B1 B2 133.31(13) . . ?
C1 B1 B3 131.07(13) . . ?
C1 B1 B4 128.12(13) . . ?
C1 B1 B5 130.13(13) . . ?
B2 B1 B3 64.69(10) . . ?
B4 B1 B2 98.57(11) . . ?
B4 B1 B3 64.89(9) . . ?
B4 B1 B5 65.14(9) . . ?
B5 B1 B2 64.71(10) . . ?
B5 B1 B3 98.72(11) . . ?
B1 B2 H2 117.7 . . ?
B1 B2 B3 57.70(9) . . ?
B1 B2 B5 57.59(9) . . ?
B1 B2 B6 112.55(11) . . ?
B1 B2 B7 113.10(11) . . ?
B3 B2 H2 130.8 . . ?
B5 B2 H2 131.1 . . ?
B5 B2 B3 90.30(10) . . ?
B6 B2 H2 120.4 . . ?
B6 B2 B3 102.11(10) . . ?
B6 B2 B5 59.46(9) . . ?
B7 B2 H2 120.0 . . ?
B7 B2 B3 60.07(9) . . ?
B7 B2 B5 102.00(11) . . ?
B7 B2 B6 60.32(9) . . ?
B1 B3 B2 57.61(9) . . ?
B1 B3 H3 118.0 . . ?
B1 B3 B4 57.10(9) . . ?
B1 B3 B7 112.59(11) . . ?
B1 B3 B8 112.53(11) . . ?
B2 B3 H3 131.2 . . ?
B4 B3 B2 89.73(10) . . ?
B4 B3 H3 131.3 . . ?
B7 B3 B2 59.60(9) . . ?
B7 B3 H3 120.3 . . ?
B7 B3 B4 101.82(10) . . ?
B8 B3 B2 101.93(10) . . ?
B8 B3 H3 120.2 . . ?
B8 B3 B4 59.87(8) . . ?
B8 B3 B7 60.41(9) . . ?
B1 B4 B3 58.00(9) . . ?
B1 B4 H4 117.4 . . ?
B1 B4 B5 57.78(9) . . ?
B1 B4 B8 113.16(11) . . ?
B1 B4 B9 113.04(11) . . ?
B3 B4 H4 130.9 . . ?
B3 B4 B5 90.32(10) . . ?
B5 B4 H4 131.1 . . ?
B8 B4 B3 59.66(8) . . ?
B8 B4 H4 120.1 . . ?
B8 B4 B5 102.04(10) . . ?
B9 B4 B3 102.27(10) . . ?
B9 B4 H4 120.1 . . ?
B9 B4 B5 59.58(8) . . ?
B9 B4 B8 60.67(8) . . ?
B1 B5 B2 57.70(9) . . ?
B1 B5 B4 57.08(9) . . ?
B1 B5 H5 117.8 . . ?
B1 B5 B6 113.34(11) . . ?
B1 B5 B9 112.58(11) . . ?
B2 B5 B4 89.65(10) . . ?
B2 B5 H5 131.0 . . ?
B4 B5 H5 131.5 . . ?
B6 B5 B2 60.22(9) . . ?
B6 B5 B4 102.04(10) . . ?
B6 B5 H5 119.8 . . ?
B9 B5 B2 102.12(10) . . ?
B9 B5 B4 59.77(8) . . ?
B9 B5 H5 120.3 . . ?
B9 B5 B6 60.42(9) . . ?
B2 B6 H6 120.5 . . ?
B2 B6 B7 59.57(9) . . ?
B5 B6 B2 60.32(9) . . ?
B5 B6 H6 120.2 . . ?
B5 B6 B7 102.08(10) . . ?
B5 B6 B9 59.75(8) . . ?
B7 B6 H6 131.0 . . ?
B9 B6 B2 101.72(10) . . ?
B9 B6 H6 131.1 . . ?
B9 B6 B7 90.12(9) . . ?
B10 B6 B2 112.65(11) . . ?
B10 B6 B5 112.84(11) . . ?
B10 B6 H6 117.7 . . ?
B10 B6 B7 57.72(9) . . ?
B10 B6 B9 57.55(8) . . ?
B2 B7 B3 60.32(9) . . ?
B2 B7 B6 60.11(9) . . ?
B2 B7 H7 120.1 . . ?
B2 B7 B8 101.74(10) . . ?
B3 B7 B6 102.14(10) . . ?
B3 B7 H7 120.4 . . ?
B3 B7 B8 59.43(8) . . ?
B6 B7 H7 130.8 . . ?
B8 B7 B6 89.98(9) . . ?
B8 B7 H7 131.4 . . ?
B10 B7 B2 113.13(11) . . ?
B10 B7 B3 112.52(11) . . ?
B10 B7 B6 57.71(9) . . ?
B10 B7 H7 117.7 . . ?
B10 B7 B8 57.43(8) . . ?
B3 B8 B4 60.47(9) . . ?
B3 B8 B7 60.16(9) . . ?
B3 B8 H8 119.8 . . ?
B3 B8 B9 102.12(10) . . ?
B4 B8 B7 102.08(10) . . ?
B4 B8 H8 120.3 . . ?
B4 B8 B9 59.64(8) . . ?
B7 B8 H8 131.0 . . ?
B7 B8 B9 89.82(9) . . ?
B9 B8 H8 131.4 . . ?
B10 B8 B3 113.58(11) . . ?
B10 B8 B4 112.86(11) . . ?
B10 B8 B7 57.86(9) . . ?
B10 B8 H8 117.5 . . ?
B10 B8 B9 57.48(8) . . ?
B4 B9 B6 102.25(10) . . ?
B4 B9 B8 59.69(8) . . ?
B4 B9 H9 120.1 . . ?
B5 B9 B4 60.65(8) . . ?
B5 B9 B6 59.83(9) . . ?
B5 B9 B8 102.10(10) . . ?
B5 B9 H9 120.0 . . ?
B6 B9 B8 90.08(9) . . ?
B6 B9 H9 130.9 . . ?
B8 B9 H9 131.3 . . ?
B10 B9 B4 112.91(11) . . ?
B10 B9 B5 113.31(11) . . ?
B10 B9 B6 57.99(9) . . ?
B10 B9 B8 57.48(8) . . ?
B10 B9 H9 117.5 . . ?
C5 B10 B6 132.90(12) . . ?
C5 B10 B7 132.57(12) . . ?
C5 B10 B8 128.69(12) . . ?
C5 B10 B9 129.06(13) . . ?
B6 B10 B7 64.57(9) . . ?
B8 B10 B6 98.37(11) . . ?
B8 B10 B7 64.71(9) . . ?
B9 B10 B6 64.46(9) . . ?
B9 B10 B7 98.31(11) . . ?
B9 B10 B8 65.04(9) . . ?
C51 C52A H52A 120.2 . . ?
C53A C52A C51 119.7(4) . . ?
C53A C52A H52A 120.2 . . ?
C52A C53A H53A 119.8 . . ?
C54A C53A C52A 120.3(4) . . ?
C54A C53A H53A 119.8 . . ?
C55 C54A C53A 120.4(5) . . ?
C55 C54A H54A 119.8 . . ?
C53A C54A H54A 119.8 . . ?

loop_
_geom_bond_atom_site_label_1
_geom_bond_atom_site_label_2
_geom_bond_distance
_geom_bond_site_symmetry_2
_geom_bond_publ_flag
P1 C9 1.7945(13) . ?
P1 C15 1.7974(13) . ?
P1 C21 1.7937(13) . ?
P1 C27 1.7977(13) . ?
C9 C10 1.3962(19) . ?
C9 C14 1.4029(19) . ?
C10 H10 0.9500 . ?
C10 C11 1.391(2) . ?
C11 H11 0.9500 . ?
C11 C12 1.382(2) . ?
C12 H12 0.9500 . ?
C12 C13 1.389(2) . ?
C13 H13 0.9500 . ?
C13 C14 1.3859(19) . ?
C14 H14 0.9500 . ?
C15 C16 1.3881(19) . ?
C15 C20 1.3974(18) . ?
C16 H16 0.9500 . ?
C16 C17 1.386(2) . ?
C17 H17 0.9500 . ?
C17 C18 1.390(2) . ?
C18 H18 0.9500 . ?
C18 C19 1.380(2) . ?
C19 H19 0.9500 . ?
C19 C20 1.389(2) . ?
C20 H20 0.9500 . ?
C21 C22 1.393(2) . ?
C21 C26 1.4054(19) . ?
C22 H22 0.9500 . ?
C22 C23 1.396(2) . ?
C23 H23 0.9500 . ?
C23 C24 1.384(2) . ?
C24 H24 0.9500 . ?
C24 C25 1.391(2) . ?
C25 H25 0.9500 . ?
C25 C26 1.385(2) . ?
C26 H26 0.9500 . ?
C27 C28 1.3946(19) . ?
C27 C32 1.4026(19) . ?
C28 H28 0.9500 . ?
C28 C29 1.393(2) . ?
C29 H29 0.9500 . ?
C29 C30 1.384(2) . ?
C30 H30 0.9500 . ?
C30 C31 1.393(2) . ?
C31 H31 0.9500 . ?
C31 C32 1.386(2) . ?
C32 H32 0.9500 . ?
P2 C33 1.7935(14) . ?
P2 C39 1.7904(14) . ?
P2 C45 1.7940(14) . ?
P2 C51 1.7918(15) . ?
C33 C34 1.402(2) . ?
C33 C38 1.393(2) . ?
C34 H34 0.9500 . ?
C34 C35 1.389(2) . ?
C35 H35 0.9500 . ?
C35 C36 1.391(2) . ?
C36 H36 0.9500 . ?
C36 C37 1.384(2) . ?
C37 H37 0.9500 . ?
C37 C38 1.392(2) . ?
C38 H38 0.9500 . ?
C39 C40 1.391(2) . ?
C39 C44 1.400(2) . ?
C40 H40 0.9500 . ?
C40 C41 1.390(2) . ?
C41 H41 0.9500 . ?
C41 C42 1.380(3) . ?
C42 H42 0.9500 . ?
C42 C43 1.386(3) . ?
C43 H43 0.9500 . ?
C43 C44 1.387(2) . ?
C44 H44 0.9500 . ?
C45 C46 1.404(2) . ?
C45 C50 1.391(2) . ?
C46 H46 0.9500 . ?
C46 C47 1.388(2) . ?
C47 H47 0.9500 . ?
C47 C48 1.384(3) . ?
C48 H48 0.9500 . ?
C48 C49 1.389(3) . ?
C49 H49 0.9500 . ?
C49 C50 1.397(2) . ?
C50 H50 0.9500 . ?
C51 C52 1.416(6) . ?
C51 C56 1.394(2) . ?
C51 C52A 1.393(5) . ?
C52 H52 0.9500 . ?
C52 C53 1.387(7) . ?
C53 H53 0.9500 . ?
C53 C54 1.393(8) . ?
C54 H54 0.9500 . ?
C54 C55 1.390(8) . ?
C55 H55 0.9500 . ?
C55 H55A 0.9500 . ?
C55 C56 1.386(2) . ?
C55 C54A 1.377(7) . ?
C56 H56 0.9500 . ?
C1 H1A 0.9900 . ?
C1 H1B 0.9900 . ?
C1 C2 1.526(2) . ?
C1 B1 1.599(2) . ?
C2 H2A 0.9900 . ?
C2 H2B 0.9900 . ?
C2 C3 1.532(2) . ?
C3 H3A 0.9900 . ?
C3 H3B 0.9900 . ?
C3 C4 1.508(3) . ?
C4 H4A 0.9800 . ?
C4 H4B 0.9800 . ?
C4 H4C 0.9800 . ?
C5 H5A 0.9900 . ?
C5 H5B 0.9900 . ?
C5 C6 1.513(2) . ?
C5 B10 1.614(2) . ?
C6 H6A 0.9900 . ?
C6 H6B 0.9900 . ?
C6 C7 1.533(2) . ?
C7 H7A 0.9900 . ?
C7 H7B 0.9900 . ?
C7 C8 1.516(2) . ?
C8 H8A 0.9800 . ?
C8 H8B 0.9800 . ?
C8 H8C 0.9800 . ?
B1 B2 1.711(2) . ?
B1 B3 1.713(2) . ?
B1 B4 1.696(2) . ?
B1 B5 1.709(2) . ?
B2 H2 1.1200 . ?
B2 B3 1.832(2) . ?
B2 B5 1.830(2) . ?
B2 B6 1.829(2) . ?
B2 B7 1.819(2) . ?
B3 H3 1.1200 . ?
B3 B4 1.829(2) . ?
B3 B7 1.827(2) . ?
B3 B8 1.814(2) . ?
B4 H4 1.1200 . ?
B4 B5 1.833(2) . ?
B4 B8 1.818(2) . ?
B4 B9 1.817(2) . ?
B5 H5 1.1200 . ?
B5 B6 1.815(2) . ?
B5 B9 1.813(2) . ?
B6 H6 1.1200 . ?
B6 B7 1.833(2) . ?
B6 B9 1.825(2) . ?
B6 B10 1.715(2) . ?
B7 H7 1.1200 . ?
B7 B8 1.832(2) . ?
B7 B10 1.716(2) . ?
B8 H8 1.1200 . ?
B8 B9 1.836(2) . ?
B8 B10 1.707(2) . ?
B9 H9 1.1200 . ?
B9 B10 1.707(2) . ?
C52A H52A 0.9500 . ?
C52A C53A 1.387(5) . ?
C53A H53A 0.9500 . ?
C53A C54A 1.384(6) . ?
C54A H54A 0.9500 . ?

loop_
_geom_torsion_atom_site_label_1
_geom_torsion_atom_site_label_2
_geom_torsion_atom_site_label_3
_geom_torsion_atom_site_label_4
_geom_torsion
_geom_torsion_site_symmetry_1
_geom_torsion_site_symmetry_2
_geom_torsion_site_symmetry_3
_geom_torsion_site_symmetry_4
_geom_torsion_publ_flag
P1 C9 C10 C11 -177.67(10) . . . . ?
P1 C9 C14 C13 175.13(10) . . . . ?
P1 C15 C16 C17 177.82(13) . . . . ?
P1 C15 C20 C19 -177.46(10) . . . . ?
P1 C21 C22 C23 -179.09(10) . . . . ?
P1 C21 C26 C25 177.99(10) . . . . ?
P1 C27 C28 C29 -178.45(11) . . . . ?
P1 C27 C32 C31 179.44(11) . . . . ?
C9 P1 C15 C16 25.18(14) . . . . ?
C9 P1 C15 C20 -157.02(11) . . . . ?
C9 P1 C21 C22 -118.87(11) . . . . ?
C9 P1 C21 C26 60.34(12) . . . . ?
C9 P1 C27 C28 -119.86(11) . . . . ?
C9 P1 C27 C32 61.94(12) . . . . ?
C9 C10 C11 C12 2.3(2) . . . . ?
C10 C9 C14 C13 -3.99(19) . . . . ?
C10 C11 C12 C13 -3.4(2) . . . . ?
C11 C12 C13 C14 0.8(2) . . . . ?
C12 C13 C14 C9 2.9(2) . . . . ?
C14 C9 C10 C11 1.4(2) . . . . ?
C15 P1 C9 C10 117.03(11) . . . . ?
C15 P1 C9 C14 -62.07(11) . . . . ?
C15 P1 C21 C22 1.59(13) . . . . ?
C15 P1 C21 C26 -179.19(10) . . . . ?
C15 P1 C27 C28 119.77(12) . . . . ?
C15 P1 C27 C32 -58.44(12) . . . . ?
C15 C16 C17 C18 -0.5(3) . . . . ?
C16 C15 C20 C19 0.4(2) . . . . ?
C16 C17 C18 C19 0.6(3) . . . . ?
C17 C18 C19 C20 -0.2(2) . . . . ?
C18 C19 C20 C15 -0.3(2) . . . . ?
C20 C15 C16 C17 0.0(2) . . . . ?
C21 P1 C9 C10 -122.95(11) . . . . ?
C21 P1 C9 C14 57.95(12) . . . . ?
C21 P1 C15 C16 -94.30(13) . . . . ?
C21 P1 C15 C20 83.49(12) . . . . ?
C21 P1 C27 C28 0.22(13) . . . . ?
C21 P1 C27 C32 -177.99(10) . . . . ?
C21 C22 C23 C24 0.5(2) . . . . ?
C22 C21 C26 C25 -2.8(2) . . . . ?
C22 C23 C24 C25 -1.7(2) . . . . ?
C23 C24 C25 C26 0.6(2) . . . . ?
C24 C25 C26 C21 1.6(2) . . . . ?
C26 C21 C22 C23 1.7(2) . . . . ?
C27 P1 C9 C10 -1.82(13) . . . . ?
C27 P1 C9 C14 179.08(10) . . . . ?
C27 P1 C15 C16 145.59(12) . . . . ?
C27 P1 C15 C20 -36.61(12) . . . . ?
C27 P1 C21 C22 120.06(11) . . . . ?
C27 P1 C21 C26 -60.73(12) . . . . ?
C27 C28 C29 C30 -0.8(2) . . . . ?
C28 C27 C32 C31 1.2(2) . . . . ?
C28 C29 C30 C31 1.0(2) . . . . ?
C29 C30 C31 C32 0.0(2) . . . . ?
C30 C31 C32 C27 -1.0(2) . . . . ?
C32 C27 C28 C29 -0.3(2) . . . . ?
P2 C33 C34 C35 -179.06(12) . . . . ?
P2 C33 C38 C37 -179.29(12) . . . . ?
P2 C39 C40 C41 176.05(13) . . . . ?
P2 C39 C44 C43 -174.55(13) . . . . ?
P2 C45 C46 C47 178.40(12) . . . . ?
P2 C45 C50 C49 -178.88(12) . . . . ?
P2 C51 C52 C53 -173.4(4) . . . . ?
P2 C51 C56 C55 179.50(12) . . . . ?
P2 C51 C52A C53A 175.1(3) . . . . ?
C33 P2 C39 C40 130.86(12) . . . . ?
C33 P2 C39 C44 -51.48(14) . . . . ?
C33 P2 C45 C46 -70.34(13) . . . . ?
C33 P2 C45 C50 109.09(13) . . . . ?
C33 P2 C51 C52 -29.7(5) . . . . ?
C33 P2 C51 C56 165.13(12) . . . . ?
C33 P2 C51 C52A -2.3(4) . . . . ?
C33 C34 C35 C36 -2.3(2) . . . . ?
C34 C33 C38 C37 -0.2(2) . . . . ?
C34 C35 C36 C37 1.1(3) . . . . ?
C35 C36 C37 C38 0.5(3) . . . . ?
C36 C37 C38 C33 -1.0(2) . . . . ?
C38 C33 C34 C35 1.8(2) . . . . ?
C39 P2 C33 C34 -55.67(13) . . . . ?
C39 P2 C33 C38 123.46(12) . . . . ?
C39 P2 C45 C46 170.20(11) . . . . ?
C39 P2 C45 C50 -10.37(14) . . . . ?
C39 P2 C51 C52 90.4(5) . . . . ?
C39 P2 C51 C56 -74.75(13) . . . . ?
C39 P2 C51 C52A 117.9(3) . . . . ?
C39 C40 C41 C42 -1.7(3) . . . . ?
C40 C39 C44 C43 3.1(2) . . . . ?
C40 C41 C42 C43 3.4(3) . . . . ?
C41 C42 C43 C44 -1.8(3) . . . . ?
C42 C43 C44 C39 -1.4(3) . . . . ?
C44 C39 C40 C41 -1.6(2) . . . . ?
C45 P2 C33 C34 -175.98(11) . . . . ?
C45 P2 C33 C38 3.15(14) . . . . ?
C45 P2 C39 C40 -108.73(13) . . . . ?
C45 P2 C39 C44 68.94(13) . . . . ?
C45 P2 C51 C52 -149.7(5) . . . . ?
C45 P2 C51 C56 45.11(14) . . . . ?
C45 P2 C51 C52A -122.3(3) . . . . ?
C45 C46 C47 C48 0.4(2) . . . . ?
C46 C45 C50 C49 0.5(2) . . . . ?
C46 C47 C48 C49 0.8(2) . . . . ?
C47 C48 C49 C50 -1.3(3) . . . . ?
C48 C49 C50 C45 0.6(2) . . . . ?
C50 C45 C46 C47 -1.0(2) . . . . ?
C51 P2 C33 C34 65.67(13) . . . . ?
C51 P2 C33 C38 -115.20(12) . . . . ?
C51 P2 C39 C40 9.57(14) . . . . ?
C51 P2 C39 C44 -172.77(12) . . . . ?
C51 P2 C45 C46 49.94(13) . . . . ?
C51 P2 C45 C50 -130.64(13) . . . . ?
C51 C52 C53 C54 1.5(10) . . . . ?
C51 C52A C53A C54A -1.3(6) . . . . ?
C52 C51 C56 C55 14.1(6) . . . . ?
C52 C53 C54 C55 -0.4(10) . . . . ?
C53 C54 C55 C56 6.1(8) . . . . ?
C54 C55 C56 C51 -13.1(6) . . . . ?
C56 C51 C52 C53 -8.2(8) . . . . ?
C56 C51 C52A C53A 7.7(5) . . . . ?
C56 C55 C54A C53A -4.7(6) . . . . ?
C1 C2 C3 C4 176.35(17) . . . . ?
C1 B1 B2 B3 123.57(18) . . . . ?
C1 B1 B2 B5 -122.30(18) . . . . ?
C1 B1 B2 B6 -146.07(15) . . . . ?
C1 B1 B2 B7 147.87(15) . . . . ?
C1 B1 B3 B2 -126.47(18) . . . . ?
C1 B1 B3 B4 119.73(18) . . . . ?
C1 B1 B3 B7 -150.55(15) . . . . ?
C1 B1 B3 B8 143.43(15) . . . . ?
C1 B1 B4 B3 -123.68(17) . . . . ?
C1 B1 B4 B5 122.64(17) . . . . ?
C1 B1 B4 B8 -147.44(14) . . . . ?
C1 B1 B4 B9 145.95(14) . . . . ?
C1 B1 B5 B2 126.44(18) . . . . ?
C1 B1 B5 B4 -119.94(18) . . . . ?
C1 B1 B5 B6 150.55(14) . . . . ?
C1 B1 B5 B9 -143.21(15) . . . . ?
C2 C1 B1 B2 -9.6(2) . . . . ?
C2 C1 B1 B3 82.9(2) . . . . ?
C2 C1 B1 B4 171.04(14) . . . . ?
C2 C1 B1 B5 -101.12(18) . . . . ?
C5 C6 C7 C8 179.15(15) . . . . ?
C6 C5 B10 B6 85.81(19) . . . . ?
C6 C5 B10 B7 -7.5(2) . . . . ?
C6 C5 B10 B8 -97.06(18) . . . . ?
C6 C5 B10 B9 175.59(14) . . . . ?
B1 C1 C2 C3 176.23(14) . . . . ?
B1 B2 B3 B4 50.20(9) . . . . ?
B1 B2 B3 B7 154.10(12) . . . . ?
B1 B2 B3 B8 109.26(12) . . . . ?
B1 B2 B5 B4 -50.28(9) . . . . ?
B1 B2 B5 B6 -154.40(12) . . . . ?
B1 B2 B5 B9 -109.20(11) . . . . ?
B1 B2 B6 B5 23.27(11) . . . . ?
B1 B2 B6 B7 -104.62(12) . . . . ?
B1 B2 B6 B9 -21.47(14) . . . . ?
B1 B2 B6 B10 -80.99(14) . . . . ?
B1 B2 B7 B3 -23.66(11) . . . . ?
B1 B2 B7 B6 103.69(12) . . . . ?
B1 B2 B7 B8 20.59(14) . . . . ?
B1 B2 B7 B10 79.98(15) . . . . ?
B1 B3 B4 B5 50.79(9) . . . . ?
B1 B3 B4 B8 154.58(12) . . . . ?
B1 B3 B4 B9 109.66(11) . . . . ?
B1 B3 B7 B2 23.54(11) . . . . ?
B1 B3 B7 B6 -21.28(14) . . . . ?
B1 B3 B7 B8 -103.95(12) . . . . ?
B1 B3 B7 B10 -81.12(14) . . . . ?
B1 B3 B8 B4 -22.97(11) . . . . ?
B1 B3 B8 B7 104.05(12) . . . . ?
B1 B3 B8 B9 21.33(14) . . . . ?
B1 B3 B8 B10 80.91(14) . . . . ?
B1 B4 B5 B2 50.76(10) . . . . ?
B1 B4 B5 B6 110.14(12) . . . . ?
B1 B4 B5 B9 155.03(12) . . . . ?
B1 B4 B8 B3 23.33(11) . . . . ?
B1 B4 B8 B7 -21.76(14) . . . . ?
B1 B4 B8 B9 -104.36(12) . . . . ?
B1 B4 B8 B10 -81.75(14) . . . . ?
B1 B4 B9 B5 -22.84(11) . . . . ?
B1 B4 B9 B6 21.75(14) . . . . ?
B1 B4 B9 B8 104.56(12) . . . . ?
B1 B4 B9 B10 81.94(14) . . . . ?
B1 B5 B6 B2 -23.44(11) . . . . ?
B1 B5 B6 B7 20.66(14) . . . . ?
B1 B5 B6 B9 103.65(12) . . . . ?
B1 B5 B6 B10 80.50(15) . . . . ?
B1 B5 B9 B4 22.57(11) . . . . ?
B1 B5 B9 B6 -104.91(12) . . . . ?
B1 B5 B9 B8 -21.97(14) . . . . ?
B1 B5 B9 B10 -81.56(14) . . . . ?
B2 B1 B3 B4 -113.81(11) . . . . ?
B2 B1 B3 B7 -24.08(11) . . . . ?
B2 B1 B3 B8 -90.10(12) . . . . ?
B2 B1 B4 B3 56.77(10) . . . . ?
B2 B1 B4 B5 -56.91(10) . . . . ?
B2 B1 B4 B8 33.00(14) . . . . ?
B2 B1 B4 B9 -33.61(14) . . . . ?
B2 B1 B5 B4 113.62(11) . . . . ?
B2 B1 B5 B6 24.11(11) . . . . ?
B2 B1 B5 B9 90.35(12) . . . . ?
B2 B3 B4 B1 -50.59(10) . . . . ?
B2 B3 B4 B5 0.20(10) . . . . ?
B2 B3 B4 B8 103.99(10) . . . . ?
B2 B3 B4 B9 59.07(11) . . . . ?
B2 B3 B7 B6 -44.82(10) . . . . ?
B2 B3 B7 B8 -127.49(11) . . . . ?
B2 B3 B7 B10 -104.67(12) . . . . ?
B2 B3 B8 B4 -82.63(10) . . . . ?
B2 B3 B8 B7 44.38(10) . . . . ?
B2 B3 B8 B9 -38.33(12) . . . . ?
B2 B3 B8 B10 21.25(14) . . . . ?
B2 B5 B6 B7 44.10(10) . . . . ?
B2 B5 B6 B9 127.09(10) . . . . ?
B2 B5 B6 B10 103.94(12) . . . . ?
B2 B5 B9 B4 82.39(10) . . . . ?
B2 B5 B9 B6 -45.08(9) . . . . ?
B2 B5 B9 B8 37.85(12) . . . . ?
B2 B5 B9 B10 -21.73(14) . . . . ?
B2 B6 B7 B3 44.95(10) . . . . ?
B2 B6 B7 B8 103.59(10) . . . . ?
B2 B6 B7 B10 154.06(12) . . . . ?
B2 B6 B9 B4 0.00(12) . . . . ?
B2 B6 B9 B5 45.06(10) . . . . ?
B2 B6 B9 B8 -58.92(11) . . . . ?
B2 B6 B9 B10 -109.52(11) . . . . ?
B2 B6 B10 C5 -149.63(15) . . . . ?
B2 B6 B10 B7 -24.12(11) . . . . ?
B2 B6 B10 B8 32.64(13) . . . . ?
B2 B6 B10 B9 89.75(12) . . . . ?
B2 B7 B8 B3 -44.76(10) . . . . ?
B2 B7 B8 B4 0.52(12) . . . . ?
B2 B7 B8 B9 59.35(11) . . . . ?
B2 B7 B8 B10 110.08(12) . . . . ?
B2 B7 B10 C5 150.28(14) . . . . ?
B2 B7 B10 B6 24.35(11) . . . . ?
B2 B7 B10 B8 -89.41(12) . . . . ?
B2 B7 B10 B9 -32.15(14) . . . . ?
B3 B1 B2 B5 114.13(11) . . . . ?
B3 B1 B2 B6 90.36(12) . . . . ?
B3 B1 B2 B7 24.30(11) . . . . ?
B3 B1 B4 B5 -113.68(11) . . . . ?
B3 B1 B4 B8 -23.77(11) . . . . ?
B3 B1 B4 B9 -90.38(12) . . . . ?
B3 B1 B5 B2 -56.59(10) . . . . ?
B3 B1 B5 B4 57.03(10) . . . . ?
B3 B1 B5 B6 -32.48(14) . . . . ?
B3 B1 B5 B9 33.76(14) . . . . ?
B3 B2 B5 B1 50.48(10) . . . . ?
B3 B2 B5 B4 0.20(10) . . . . ?
B3 B2 B5 B6 -103.92(10) . . . . ?
B3 B2 B5 B9 -58.72(11) . . . . ?
B3 B2 B6 B5 83.09(10) . . . . ?
B3 B2 B6 B7 -44.80(9) . . . . ?
B3 B2 B6 B9 38.35(12) . . . . ?
B3 B2 B6 B10 -21.17(14) . . . . ?
B3 B2 B7 B6 127.35(10) . . . . ?
B3 B2 B7 B8 44.25(9) . . . . ?
B3 B2 B7 B10 103.64(12) . . . . ?
B3 B4 B5 B1 -50.96(10) . . . . ?
B3 B4 B5 B2 -0.20(10) . . . . ?
B3 B4 B5 B6 59.19(11) . . . . ?
B3 B4 B5 B9 104.07(10) . . . . ?
B3 B4 B8 B7 -45.09(9) . . . . ?
B3 B4 B8 B9 -127.68(10) . . . . ?
B3 B4 B8 B10 -105.08(12) . . . . ?
B3 B4 B9 B5 -83.05(10) . . . . ?
B3 B4 B9 B6 -38.46(12) . . . . ?
B3 B4 B9 B8 44.34(9) . . . . ?
B3 B4 B9 B10 21.73(14) . . . . ?
B3 B7 B8 B4 45.27(9) . . . . ?
B3 B7 B8 B9 104.11(10) . . . . ?
B3 B7 B8 B10 154.84(12) . . . . ?
B3 B7 B10 C5 -143.66(15) . . . . ?
B3 B7 B10 B6 90.42(12) . . . . ?
B3 B7 B10 B8 -23.35(11) . . . . ?
B3 B7 B10 B9 33.92(13) . . . . ?
B3 B8 B9 B4 -44.77(10) . . . . ?
B3 B8 B9 B5 0.32(12) . . . . ?
B3 B8 B9 B6 59.40(11) . . . . ?
B3 B8 B9 B10 110.39(11) . . . . ?
B3 B8 B10 C5 149.20(14) . . . . ?
B3 B8 B10 B6 -32.93(14) . . . . ?
B3 B8 B10 B7 23.73(11) . . . . ?
B3 B8 B10 B9 -89.62(12) . . . . ?
B4 B1 B2 B3 -56.91(10) . . . . ?
B4 B1 B2 B5 57.21(10) . . . . ?
B4 B1 B2 B6 33.45(14) . . . . ?
B4 B1 B2 B7 -32.61(14) . . . . ?
B4 B1 B3 B2 113.81(11) . . . . ?
B4 B1 B3 B7 89.72(12) . . . . ?
B4 B1 B3 B8 23.70(11) . . . . ?
B4 B1 B5 B2 -113.62(11) . . . . ?
B4 B1 B5 B6 -89.51(12) . . . . ?
B4 B1 B5 B9 -23.27(11) . . . . ?
B4 B3 B7 B2 82.62(10) . . . . ?
B4 B3 B7 B6 37.80(12) . . . . ?
B4 B3 B7 B8 -44.87(9) . . . . ?
B4 B3 B7 B10 -22.05(14) . . . . ?
B4 B3 B8 B7 127.02(10) . . . . ?
B4 B3 B8 B9 44.30(9) . . . . ?
B4 B3 B8 B10 103.88(12) . . . . ?
B4 B5 B6 B2 -82.57(10) . . . . ?
B4 B5 B6 B7 -38.46(12) . . . . ?
B4 B5 B6 B9 44.52(9) . . . . ?
B4 B5 B6 B10 21.37(14) . . . . ?
B4 B5 B9 B6 -127.48(10) . . . . ?
B4 B5 B9 B8 -44.54(9) . . . . ?
B4 B5 B9 B10 -104.13(12) . . . . ?
B4 B8 B9 B5 45.09(9) . . . . ?
B4 B8 B9 B6 104.18(10) . . . . ?
B4 B8 B9 B10 155.16(12) . . . . ?
B4 B8 B10 C5 -144.35(14) . . . . ?
B4 B8 B10 B6 33.53(13) . . . . ?
B4 B8 B10 B7 90.18(12) . . . . ?
B4 B8 B10 B9 -23.16(11) . . . . ?
B4 B9 B10 C5 143.86(14) . . . . ?
B4 B9 B10 B6 -90.42(12) . . . . ?
B4 B9 B10 B7 -33.84(14) . . . . ?
B4 B9 B10 B8 23.18(11) . . . . ?
B5 B1 B2 B3 -114.13(11) . . . . ?
B5 B1 B2 B6 -23.76(11) . . . . ?
B5 B1 B2 B7 -89.83(12) . . . . ?
B5 B1 B3 B2 56.60(10) . . . . ?
B5 B1 B3 B4 -57.21(10) . . . . ?
B5 B1 B3 B7 32.52(14) . . . . ?
B5 B1 B3 B8 -33.50(14) . . . . ?
B5 B1 B4 B3 113.68(11) . . . . ?
B5 B1 B4 B8 89.91(12) . . . . ?
B5 B1 B4 B9 23.30(11) . . . . ?
B5 B2 B3 B1 -50.40(9) . . . . ?
B5 B2 B3 B4 -0.20(10) . . . . ?
B5 B2 B3 B7 103.71(11) . . . . ?
B5 B2 B3 B8 58.86(11) . . . . ?
B5 B2 B6 B7 -127.88(11) . . . . ?
B5 B2 B6 B9 -44.73(9) . . . . ?
B5 B2 B6 B10 -104.26(12) . . . . ?
B5 B2 B7 B3 -83.33(10) . . . . ?
B5 B2 B7 B6 44.03(9) . . . . ?
B5 B2 B7 B8 -39.08(12) . . . . ?
B5 B2 B7 B10 20.32(14) . . . . ?
B5 B4 B8 B3 83.22(10) . . . . ?
B5 B4 B8 B7 38.12(12) . . . . ?
B5 B4 B8 B9 -44.47(9) . . . . ?
B5 B4 B8 B10 -21.86(14) . . . . ?
B5 B4 B9 B6 44.59(9) . . . . ?
B5 B4 B9 B8 127.39(10) . . . . ?
B5 B4 B9 B10 104.78(12) . . . . ?
B5 B6 B7 B2 -44.53(10) . . . . ?
B5 B6 B7 B3 0.42(12) . . . . ?
B5 B6 B7 B8 59.07(11) . . . . ?
B5 B6 B7 B10 109.53(11) . . . . ?
B5 B6 B9 B4 -45.06(9) . . . . ?
B5 B6 B9 B8 -103.98(10) . . . . ?
B5 B6 B9 B10 -154.58(12) . . . . ?
B5 B6 B10 C5 144.35(15) . . . . ?
B5 B6 B10 B7 -90.14(12) . . . . ?
B5 B6 B10 B8 -33.38(14) . . . . ?
B5 B6 B10 B9 23.73(11) . . . . ?
B5 B9 B10 C5 -149.56(14) . . . . ?
B5 B9 B10 B6 -23.84(11) . . . . ?
B5 B9 B10 B7 32.74(13) . . . . ?
B5 B9 B10 B8 89.77(12) . . . . ?
B6 B2 B3 B1 -109.16(12) . . . . ?
B6 B2 B3 B4 -58.97(11) . . . . ?
B6 B2 B3 B7 44.94(10) . . . . ?
B6 B2 B3 B8 0.10(12) . . . . ?
B6 B2 B5 B1 154.40(12) . . . . ?
B6 B2 B5 B4 104.12(10) . . . . ?
B6 B2 B5 B9 45.20(9) . . . . ?
B6 B2 B7 B3 -127.35(10) . . . . ?
B6 B2 B7 B8 -83.11(10) . . . . ?
B6 B2 B7 B10 -23.71(11) . . . . ?
B6 B5 B9 B4 127.48(10) . . . . ?
B6 B5 B9 B8 82.94(10) . . . . ?
B6 B5 B9 B10 23.35(11) . . . . ?
B6 B7 B8 B3 -104.15(10) . . . . ?
B6 B7 B8 B4 -58.88(11) . . . . ?
B6 B7 B8 B9 -0.04(10) . . . . ?
B6 B7 B8 B10 50.69(9) . . . . ?
B6 B7 B10 C5 125.92(18) . . . . ?
B6 B7 B10 B8 -113.77(11) . . . . ?
B6 B7 B10 B9 -56.50(10) . . . . ?
B6 B9 B10 C5 -125.72(17) . . . . ?
B6 B9 B10 B7 56.58(10) . . . . ?
B6 B9 B10 B8 113.60(11) . . . . ?
B7 B2 B3 B1 -154.10(12) . . . . ?
B7 B2 B3 B4 -103.91(10) . . . . ?
B7 B2 B3 B8 -44.84(10) . . . . ?
B7 B2 B5 B1 109.88(12) . . . . ?
B7 B2 B5 B4 59.61(11) . . . . ?
B7 B2 B5 B6 -44.51(10) . . . . ?
B7 B2 B5 B9 0.68(12) . . . . ?
B7 B2 B6 B5 127.88(11) . . . . ?
B7 B2 B6 B9 83.15(10) . . . . ?
B7 B2 B6 B10 23.62(11) . . . . ?
B7 B3 B4 B1 -109.39(11) . . . . ?
B7 B3 B4 B5 -58.61(11) . . . . ?
B7 B3 B4 B8 45.18(9) . . . . ?
B7 B3 B4 B9 0.27(12) . . . . ?
B7 B3 B8 B4 -127.02(10) . . . . ?
B7 B3 B8 B9 -82.72(10) . . . . ?
B7 B3 B8 B10 -23.13(11) . . . . ?
B7 B6 B9 B4 58.88(11) . . . . ?
B7 B6 B9 B5 103.94(10) . . . . ?
B7 B6 B9 B8 -0.04(10) . . . . ?
B7 B6 B9 B10 -50.64(9) . . . . ?
B7 B6 B10 C5 -125.51(18) . . . . ?
B7 B6 B10 B8 56.76(10) . . . . ?
B7 B6 B10 B9 113.87(11) . . . . ?
B7 B8 B9 B4 -104.14(10) . . . . ?
B7 B8 B9 B5 -59.05(11) . . . . ?
B7 B8 B9 B6 0.04(10) . . . . ?
B7 B8 B9 B10 51.03(10) . . . . ?
B7 B8 B10 C5 125.47(16) . . . . ?
B7 B8 B10 B6 -56.66(10) . . . . ?
B7 B8 B10 B9 -113.35(11) . . . . ?
B8 B3 B4 B1 -154.58(12) . . . . ?
B8 B3 B4 B5 -103.79(10) . . . . ?
B8 B3 B4 B9 -44.92(9) . . . . ?
B8 B3 B7 B2 127.49(11) . . . . ?
B8 B3 B7 B6 82.67(10) . . . . ?
B8 B3 B7 B10 22.83(11) . . . . ?
B8 B4 B5 B1 -109.94(12) . . . . ?
B8 B4 B5 B2 -59.18(11) . . . . ?
B8 B4 B5 B6 0.21(12) . . . . ?
B8 B4 B5 B9 45.09(9) . . . . ?
B8 B4 B9 B5 -127.39(10) . . . . ?
B8 B4 B9 B6 -82.80(10) . . . . ?
B8 B4 B9 B10 -22.61(11) . . . . ?
B8 B7 B10 C5 -120.31(18) . . . . ?
B8 B7 B10 B6 113.77(11) . . . . ?
B8 B7 B10 B9 57.27(10) . . . . ?
B8 B9 B10 C5 120.68(17) . . . . ?
B8 B9 B10 B6 -113.60(11) . . . . ?
B8 B9 B10 B7 -57.03(10) . . . . ?
B9 B4 B5 B1 -155.03(12) . . . . ?
B9 B4 B5 B2 -104.27(10) . . . . ?
B9 B4 B5 B6 -44.88(9) . . . . ?
B9 B4 B8 B3 127.68(10) . . . . ?
B9 B4 B8 B7 82.59(10) . . . . ?
B9 B4 B8 B10 22.60(11) . . . . ?
B9 B5 B6 B2 -127.09(10) . . . . ?
B9 B5 B6 B7 -82.98(10) . . . . ?
B9 B5 B6 B10 -23.15(11) . . . . ?
B9 B6 B7 B2 -103.55(10) . . . . ?
B9 B6 B7 B3 -58.61(11) . . . . ?
B9 B6 B7 B8 0.04(10) . . . . ?
B9 B6 B7 B10 50.51(9) . . . . ?
B9 B6 B10 C5 120.62(18) . . . . ?
B9 B6 B10 B7 -113.87(11) . . . . ?
B9 B6 B10 B8 -57.11(10) . . . . ?
B9 B8 B10 C5 -121.18(17) . . . . ?
B9 B8 B10 B6 56.69(10) . . . . ?
B9 B8 B10 B7 113.35(11) . . . . ?
B10 C5 C6 C7 176.26(13) . . . . ?
B10 B6 B7 B2 -154.06(12) . . . . ?
B10 B6 B7 B3 -109.12(11) . . . . ?
B10 B6 B7 B8 -50.47(9) . . . . ?
B10 B6 B9 B4 109.52(11) . . . . ?
B10 B6 B9 B5 154.58(12) . . . . ?
B10 B6 B9 B8 50.60(9) . . . . ?
B10 B7 B8 B3 -154.84(12) . . . . ?
B10 B7 B8 B4 -109.56(11) . . . . ?
B10 B7 B8 B9 -50.73(9) . . . . ?
B10 B8 B9 B4 -155.16(12) . . . . ?
B10 B8 B9 B5 -110.07(11) . . . . ?
B10 B8 B9 B6 -50.98(10) . . . . ?
C52A C51 C56 C55 -12.8(4) . . . . ?
C52A C53A C54A C55 -0.3(7) . . . . ?
C54A C55 C56 C51 11.4(4) . . . . ?

loop_
_exptl_oxdiff_crystal_face_indexfrac_h
_exptl_oxdiff_crystal_face_indexfrac_k
_exptl_oxdiff_crystal_face_indexfrac_l
_exptl_oxdiff_crystal_face_x
_exptl_oxdiff_crystal_face_y
_exptl_oxdiff_crystal_face_z
4.6403 1.6535 8.1934 -0.1408 0.7623 -0.6318
-3.8538 -2.0128 -9.4844 0.1564 -0.8448 0.5117
5.7445 -2.2676 -7.9361 0.0918 -0.4849 -0.8697
-5.9013 2.1759 7.5093 -0.0849 0.4473 0.8903
2.8722 5.5971 3.4898 -0.7095 0.5445 -0.4473
-4.4050 -4.3842 -2.2822 0.5908 -0.4541 0.6669
6.2396 -4.4491 0.7091 0.5117 0.0423 -0.8581
1.2975 -7.1489 4.7357 0.9933 0.0792 -0.0844
1.2968 6.5152 -5.3374 -0.9538 -0.0753 -0.2908
-2.9718 3.2599 -11.5436 -0.5763 -0.7533 0.3169
-6.4066 2.3159 -4.3030 -0.2904 -0.3817 0.8775
5.1628 -5.2576 -4.9653 0.5379 -0.4138 -0.7344
4.6221 2.5673 -8.6230 -0.5355 -0.3703 -0.7590
2.1768 -5.1424 10.1005 0.8083 0.5561 -0.1933
4.5343 -0.6510 9.9784 0.1903 0.7914 -0.5809
-5.3240 5.3573 3.9695 -0.5652 0.3442 0.7497
3.5238 -6.9893 -1.6489 0.8392 -0.2973 -0.4554
-6.8859 1.3610 1.2840 -0.0681 -0.0447 0.9967
-4.6748 6.3975 0.7692 -0.7617 0.1810 0.6222
